data_4310327
loop_
_publ_author_name
'S. V. Ganesan'
'Srinivasan Natarajan'

_publ_section_title
;
 Synthesis and Structures of New Pyromellitate Coordination Polymers with
 Piperazine as a Ligand
;
_journal_name_full 'Inorganic Chemistry'
_journal_page_first 198
_journal_page_last 205
_journal_paper_doi 10.1021/ic034836p
_journal_volume 43
_journal_year 2004
_chemical_formula_sum 'C14 H12 N2 O9 Zn2'
_chemical_formula_weight 483.00
_chemical_name_systematic
; 
 ? 
;
_space_group_IT_number 14
_symmetry_cell_setting monoclinic
_symmetry_space_group_name_Hall '-P 2yn'
_symmetry_space_group_name_H-M 'P 1 21/n 1'
_atom_sites_solution_hydrogens geom
_atom_sites_solution_primary direct
_atom_sites_solution_secondary difmap
_audit_creation_method SHELXL
_cell_angle_alpha 90.00
_cell_angle_beta 96.757(2)
_cell_angle_gamma 90.00
_cell_formula_units_Z 4
_cell_length_a 8.60350(10)
_cell_length_b 11.5305(3)
_cell_length_c 15.5628(4)
_cell_measurement_temperature 293(2)
_cell_volume 1533.15(6)
_computing_cell_refinement 'Siemens XSCANS'
_computing_data_collection 'Siemens XSCANS'
_computing_data_reduction 'Siemens SHELXTL'
_computing_molecular_graphics DIAMOND
_computing_publication_material 'Siemens SHELXTL'
_computing_structure_refinement 'SHELXL-93 (Sheldrick, 1993)'
_computing_structure_solution 'SHELXS-86 (Sheldrick, 1990)'
_diffrn_ambient_temperature 293(2)
_diffrn_measurement_device 'Siemens SMART-CCD'
_diffrn_measurement_method '\w scans'
_diffrn_radiation_monochromator graphite
_diffrn_radiation_source 'fine-focus sealed tube'
_diffrn_radiation_type MoK\a
_diffrn_radiation_wavelength 0.71073
_diffrn_reflns_av_R_equivalents 0.0474
_diffrn_reflns_av_sigmaI/netI 0.0580
_diffrn_reflns_limit_h_max 9
_diffrn_reflns_limit_h_min -9
_diffrn_reflns_limit_k_max 12
_diffrn_reflns_limit_k_min -11
_diffrn_reflns_limit_l_max 16
_diffrn_reflns_limit_l_min -17
_diffrn_reflns_number 6292
_diffrn_reflns_theta_max 23.31
_diffrn_reflns_theta_min 2.20
_exptl_absorpt_coefficient_mu 3.188
_exptl_absorpt_correction_T_max 1.000000
_exptl_absorpt_correction_T_min 0.707956
_exptl_absorpt_correction_type 'EMPIRICAL SADABS'
_exptl_crystal_colour Colorless
_exptl_crystal_density_diffrn 2.093
_exptl_crystal_description rod-like
_exptl_crystal_F_000 968
_exptl_crystal_size_max 0.28
_exptl_crystal_size_mid 0.16
_exptl_crystal_size_min 0.16
_refine_diff_density_max 0.657
_refine_diff_density_min -0.538
_refine_diff_density_rms 0.105
_refine_ls_extinction_method none
_refine_ls_goodness_of_fit_all 1.059
_refine_ls_goodness_of_fit_obs 1.098
_refine_ls_matrix_type full
_refine_ls_number_parameters 252
_refine_ls_number_reflns 2201
_refine_ls_number_restraints 2
_refine_ls_restrained_S_all 1.058
_refine_ls_restrained_S_obs 1.097
_refine_ls_R_factor_all 0.0603
_refine_ls_R_factor_obs 0.0374
_refine_ls_shift/esd_max 0.001
_refine_ls_shift/esd_mean 0.000
_refine_ls_structure_factor_coef Fsqd
_refine_ls_weighting_details 'w=1/[\s^2^(Fo^2^)+(0.0310P)^2^+3.5951P] where P=(Fo^2^+2Fc^2^)/3'
_refine_ls_weighting_scheme calc
_refine_ls_wR_factor_all 0.0892
_refine_ls_wR_factor_obs 0.0793
_reflns_number_observed 1684
_reflns_number_total 2201
_reflns_observed_criterion >2sigma(I)
_cod_data_source_file ic034836psi20030721_125528_1.cif
_cod_data_source_block sad
_cod_depositor_comments
;
The following automatic conversions were performed:

'_refine_ls_weighting_scheme' value 'calc
w=1/[\s^2^(Fo^2^)+(0.0310P)^2^+3.5951P] where P=(Fo^2^+2Fc^2^)/3' was
changed to 'calc'. New tag '_refine_ls_weighting_details' was
created. The value of the new tag was set to
'w=1/[\s^2^(Fo^2^)+(0.0310P)^2^+3.5951P] where P=(Fo^2^+2Fc^2^)/3'.

Automatic conversion script
Id: cif_fix_values 3143 2015-03-26 13:38:13Z robertas 
;
_cod_database_code 4310327

loop_
_symmetry_equiv_pos_as_xyz
'x, y, z'
'-x+1/2, y+1/2, -z+1/2'
'-x, -y, -z'
'x-1/2, -y-1/2, z-1/2'

loop_
_atom_site_aniso_label
_atom_site_aniso_U_11
_atom_site_aniso_U_22
_atom_site_aniso_U_33
_atom_site_aniso_U_23
_atom_site_aniso_U_13
_atom_site_aniso_U_12
Zn1 0.0138(4) 0.0231(4) 0.0219(4) -0.0033(3) -0.0023(3) -0.0003(3)
Zn2 0.0160(4) 0.0240(4) 0.0240(4) -0.0047(3) -0.0002(3) -0.0015(3)
O1 0.017(2) 0.029(3) 0.027(2) -0.015(2) 0.003(2) -0.008(2)
O2 0.024(2) 0.030(3) 0.021(2) -0.005(2) -0.001(2) 0.004(2)
O3 0.031(3) 0.022(2) 0.031(3) 0.002(2) -0.015(2) 0.001(2)
O4 0.025(3) 0.067(4) 0.026(3) -0.006(2) 0.000(2) 0.020(2)
N1 0.009(2) 0.019(3) 0.025(3) 0.002(2) -0.003(2) 0.001(2)
O5 0.023(2) 0.037(3) 0.025(3) -0.007(2) 0.002(2) 0.009(2)
O6 0.027(3) 0.023(3) 0.034(3) 0.004(2) 0.002(2) 0.000(2)
O7 0.020(2) 0.020(3) 0.040(3) -0.001(2) -0.007(2) -0.005(2)
N2 0.015(3) 0.023(3) 0.017(3) -0.003(2) -0.002(2) -0.001(2)
O8 0.016(2) 0.039(3) 0.028(2) -0.009(2) 0.002(2) -0.002(2)
O9 0.017(2) 0.055(3) 0.022(2) -0.008(2) -0.004(2) 0.002(2)
C1 0.025(4) 0.019(3) 0.033(4) 0.000(3) -0.005(3) -0.004(3)
C2 0.022(3) 0.018(3) 0.031(4) 0.009(3) -0.004(3) 0.002(3)
C3 0.022(3) 0.029(4) 0.022(3) -0.008(3) 0.001(3) 0.003(3)
C4 0.029(4) 0.026(4) 0.029(4) 0.005(3) 0.003(3) -0.011(3)
C11 0.019(3) 0.024(3) 0.013(3) 0.005(3) -0.003(3) 0.002(3)
C12 0.011(3) 0.015(3) 0.017(3) -0.005(3) -0.003(2) 0.003(2)
C13 0.014(3) 0.022(3) 0.018(3) -0.006(3) 0.002(3) 0.000(3)
C14 0.016(3) 0.014(3) 0.021(3) -0.002(3) 0.007(3) 0.000(3)
C15 0.011(3) 0.012(3) 0.022(3) 0.002(3) -0.002(3) -0.001(2)
C20 0.019(3) 0.019(3) 0.023(3) 0.001(3) 0.001(3) -0.001(3)
C19 0.018(3) 0.012(3) 0.018(3) -0.006(3) 0.004(3) 0.001(2)
C16 0.013(3) 0.015(3) 0.016(3) 0.002(2) 0.000(2) 0.001(3)
C18 0.017(3) 0.019(4) 0.019(3) -0.009(3) 0.004(3) -0.003(3)
C17 0.014(3) 0.019(3) 0.013(3) 0.004(3) 0.002(2) -0.002(3)

loop_
_atom_site_label
_atom_site_type_symbol
_atom_site_fract_x
_atom_site_fract_y
_atom_site_fract_z
_atom_site_U_iso_or_equiv
_atom_site_thermal_displace_type
_atom_site_occupancy
_atom_site_calc_flag
_atom_site_refinement_flags
_atom_site_disorder_group
Zn1 Zn 0.10029(7) 0.16822(6) 0.83544(4) 0.0200(2) Uani 1 d . .
Zn2 Zn -0.02566(8) -0.22714(6) 0.85255(4) 0.0215(2) Uani 1 d . .
O1 O 0.2589(4) 0.2936(3) 0.8623(3) 0.0246(10) Uani 1 d . .
O2 O 0.0661(4) 0.1539(3) 0.7065(2) 0.0251(10) Uani 1 d . .
O3 O 0.1287(5) -0.0092(3) 0.8439(3) 0.0294(10) Uani 1 d . .
O4 O 0.1036(5) 0.1320(4) 0.9786(3) 0.0394(12) Uani 1 d . .
N1 N -0.1282(5) 0.2164(4) 0.8481(3) 0.0181(11) Uani 1 d . .
O5 O -0.2136(4) -0.1515(4) 0.8880(3) 0.0284(10) Uani 1 d . .
O6 O -0.0486(5) -0.3900(4) 0.8904(3) 0.0282(10) Uani 1 d D .
O7 O 0.1770(4) -0.1759(3) 0.9115(3) 0.0277(10) Uani 1 d . .
N2 N -0.0471(5) -0.2259(4) 0.7204(3) 0.0189(11) Uani 1 d . .
O8 O 0.1044(4) 0.3861(4) 0.9449(2) 0.0274(10) Uani 1 d . .
O9 O 0.2912(5) 0.0669(4) 0.6871(2) 0.0318(11) Uani 1 d . .
C1 C -0.1727(7) 0.3303(5) 0.8080(4) 0.0265(15) Uani 1 d . .
H1 H -0.1607(7) 0.3273(5) 0.7468(4) 0.032 Uiso 1 calc R .
H2 H -0.1026(7) 0.3895(5) 0.8344(4) 0.032 Uiso 1 calc R .
C2 C -0.2422(6) 0.1292(5) 0.8118(4) 0.0245(15) Uani 1 d . .
H3 H -0.2178(6) 0.0555(5) 0.8403(4) 0.029 Uiso 1 calc R .
H4 H -0.2322(6) 0.1193(5) 0.7508(4) 0.029 Uiso 1 calc R .
C3 C -0.0902(6) -0.3387(5) 0.6783(4) 0.0242(14) Uani 1 d . .
H5 H -0.0206(6) -0.3987(5) 0.7040(4) 0.029 Uiso 1 calc R .
H6 H -0.0776(6) -0.3339(5) 0.6172(4) 0.029 Uiso 1 calc R .
C4 C -0.1597(7) -0.1369(5) 0.6813(4) 0.028(2) Uani 1 d . .
H7 H -0.1490(7) -0.1290(5) 0.6202(4) 0.034 Uiso 1 calc R .
H8 H -0.1352(7) -0.0625(5) 0.7088(4) 0.034 Uiso 1 calc R .
C11 C 0.2315(7) 0.3714(5) 0.9178(4) 0.0192(14) Uani 1 d . .
C12 C 0.3704(6) 0.4419(5) 0.9578(3) 0.0143(12) Uani 1 d . .
C13 C 0.4244(6) 0.5429(5) 0.9205(3) 0.0179(13) Uani 1 d . .
C14 C 0.5553(6) 0.5976(5) 0.9638(3) 0.0170(13) Uani 1 d . .
H9 H 0.5944(6) 0.6632(5) 0.9391(3) 0.020 Uiso 1 calc R .
C15 C 0.2140(6) 0.1176(5) 1.0352(4) 0.0156(13) Uani 1 d . .
C20 C 0.1514(7) 0.0914(5) 0.6637(4) 0.0203(14) Uani 1 d . .
C19 C 0.4963(6) -0.0836(5) 0.9373(3) 0.0159(13) Uani 1 d . .
H10 H 0.4941(6) -0.1406(5) 0.8948(3) 0.019 Uiso 1 calc R .
C16 C 0.3621(6) 0.0572(5) 1.0149(3) 0.0151(13) Uani 1 d . .
C18 C 0.2092(6) -0.0721(5) 0.8978(4) 0.0184(14) Uani 1 d . .
C17 C 0.3584(6) -0.0287(5) 0.9501(3) 0.0154(13) Uani 1 d . .
H12 H -0.0548(77) -0.4052(60) 0.9498(13) 0.054(23) Uiso 1 d D .
H11 H 0.0405(69) -0.4294(78) 0.8746(60) 0.126(40) Uiso 1 d D .

loop_
_atom_type_symbol
_atom_type_description
_atom_type_scat_dispersion_real
_atom_type_scat_dispersion_imag
_atom_type_scat_source
C C 0.0033 0.0016 'International Tables Vol C Tables 4.2.6.8 and 6.1.1.4'
H H 0.0000 0.0000 'International Tables Vol C Tables 4.2.6.8 and 6.1.1.4'
N N 0.0061 0.0033 'International Tables Vol C Tables 4.2.6.8 and 6.1.1.4'
O O 0.0106 0.0060 'International Tables Vol C Tables 4.2.6.8 and 6.1.1.4'
Zn Zn 0.2839 1.4301 'International Tables Vol C Tables 4.2.6.8 and 6.1.1.4'

loop_
_geom_angle_atom_site_label_1
_geom_angle_atom_site_label_2
_geom_angle_atom_site_label_3
_geom_angle
_geom_angle_site_symmetry_1
_geom_angle_site_symmetry_3
_geom_angle_publ_flag
O1 Zn1 O2 106.6(2) . . ?
O1 Zn1 O3 129.2(2) . . ?
O2 Zn1 O3 89.1(2) . . ?
O1 Zn1 N1 114.7(2) . . ?
O2 Zn1 N1 95.0(2) . . ?
O3 Zn1 N1 111.5(2) . . ?
O1 Zn1 O4 89.9(2) . . ?
O2 Zn1 O4 162.8(2) . . ?
O3 Zn1 O4 76.5(2) . . ?
N1 Zn1 O4 81.9(2) . . ?
O7 Zn2 O5 116.6(2) . . ?
O7 Zn2 O6 105.1(2) . . ?
O5 Zn2 O6 102.8(2) . . ?
O7 Zn2 N2 116.0(2) . . ?
O5 Zn2 N2 107.4(2) . . ?
O6 Zn2 N2 107.8(2) . . ?
C11 O1 Zn1 118.0(3) . . ?
C20 O2 Zn1 123.2(4) . . ?
C18 O3 Zn1 131.9(4) . . ?
C15 O4 Zn1 130.5(4) . . ?
C2 N1 C1 108.4(4) . . ?
C2 N1 Zn1 112.2(3) . . ?
C1 N1 Zn1 113.4(3) . . ?
C15 O5 Zn2 119.8(4) 3_557 . ?
Zn2 O6 H12 118.9(43) . . ?
Zn2 O6 H11 105.3(63) . . ?
H12 O6 H11 107.7(70) . . ?
C18 O7 Zn2 114.2(4) . . ?
C3 N2 C4 107.8(4) . . ?
C3 N2 Zn2 115.3(4) . . ?
C4 N2 Zn2 113.1(4) . . ?
N1 C1 C4 112.1(5) . 2_456 ?
N1 C1 H1 109.2(3) . . ?
C4 C1 H1 109.2(3) 2_456 . ?
N1 C1 H2 109.2(3) . . ?
C4 C1 H2 109.2(3) 2_456 . ?
H1 C1 H2 107.9 . . ?
N1 C2 C3 113.2(5) . 2_456 ?
N1 C2 H3 108.9(3) . . ?
C3 C2 H3 108.9(3) 2_456 . ?
N1 C2 H4 108.9(3) . . ?
C3 C2 H4 108.9(3) 2_456 . ?
H3 C2 H4 107.8 . . ?
N2 C3 C2 111.2(4) . 2_446 ?
N2 C3 H5 109.4(3) . . ?
C2 C3 H5 109.4(3) 2_446 . ?
N2 C3 H6 109.4(3) . . ?
C2 C3 H6 109.4(3) 2_446 . ?
H5 C3 H6 108.0 . . ?
N2 C4 C1 111.3(5) . 2_446 ?
N2 C4 H7 109.4(3) . . ?
C1 C4 H7 109.4(3) 2_446 . ?
N2 C4 H8 109.4(3) . . ?
C1 C4 H8 109.4(3) 2_446 . ?
H7 C4 H8 108.0 . . ?
O8 C11 O1 124.6(5) . . ?
O8 C11 C12 118.3(5) . . ?
O1 C11 C12 116.9(5) . . ?
C14 C12 C13 119.7(5) 3_667 . ?
C14 C12 C11 116.4(5) 3_667 . ?
C13 C12 C11 123.9(5) . . ?
C14 C13 C12 117.6(5) . . ?
C14 C13 C20 119.8(5) . 2_556 ?
C12 C13 C20 122.6(5) . 2_556 ?
C12 C14 C13 122.7(5) 3_667 . ?
C12 C14 H9 118.7(3) 3_667 . ?
C13 C14 H9 118.7(3) . . ?
O4 C15 O5 123.4(5) . 3_557 ?
O4 C15 C16 120.7(5) . . ?
O5 C15 C16 115.9(5) 3_557 . ?
O9 C20 O2 124.8(5) . . ?
O9 C20 C13 118.4(5) . 2_546 ?
O2 C20 C13 116.8(5) . 2_546 ?
C17 C19 C16 122.5(5) . 3_657 ?
C17 C19 H10 118.7(3) . . ?
C16 C19 H10 118.7(3) 3_657 . ?
C19 C16 C17 118.9(5) 3_657 . ?
C19 C16 C15 119.6(5) 3_657 . ?
C17 C16 C15 121.5(5) . . ?
O7 C18 O3 123.4(5) . . ?
O7 C18 C17 114.3(5) . . ?
O3 C18 C17 122.2(5) . . ?
C19 C17 C16 118.6(5) . . ?
C19 C17 C18 117.2(5) . . ?
C16 C17 C18 124.1(5) . . ?

loop_
_geom_bond_atom_site_label_1
_geom_bond_atom_site_label_2
_geom_bond_distance
_geom_bond_site_symmetry_2
_geom_bond_publ_flag
Zn1 O1 1.998(4) . ?
Zn1 O2 2.000(4) . ?
Zn1 O3 2.063(4) . ?
Zn1 N1 2.074(4) . ?
Zn1 O4 2.264(4) . ?
Zn2 O7 1.964(4) . ?
Zn2 O5 1.972(4) . ?
Zn2 O6 1.985(4) . ?
Zn2 N2 2.044(4) . ?
O1 C11 1.286(7) . ?
O2 C20 1.272(7) . ?
O3 C18 1.253(7) . ?
O4 C15 1.227(6) . ?
N1 C2 1.470(7) . ?
N1 C1 1.485(7) . ?
O5 C15 1.258(6) 3_557 ?
O6 H12 0.948(10) . ?
O6 H11 0.948(11) . ?
O7 C18 1.252(7) . ?
N2 C3 1.483(7) . ?
N2 C4 1.492(7) . ?
O8 C11 1.229(6) . ?
O9 C20 1.247(6) . ?
C1 C4 1.519(8) 2_456 ?
C1 H1 0.97 . ?
C1 H2 0.97 . ?
C2 C3 1.514(8) 2_456 ?
C2 H3 0.97 . ?
C2 H4 0.97 . ?
C3 C2 1.514(8) 2_446 ?
C3 H5 0.97 . ?
C3 H6 0.97 . ?
C4 C1 1.519(8) 2_446 ?
C4 H7 0.97 . ?
C4 H8 0.97 . ?
C11 C12 1.518(7) . ?
C12 C14 1.386(7) 3_667 ?
C12 C13 1.404(8) . ?
C13 C14 1.393(7) . ?
C13 C20 1.501(8) 2_556 ?
C14 C12 1.386(7) 3_667 ?
C14 H9 0.93 . ?
C15 O5 1.258(6) 3_557 ?
C15 C16 1.518(7) . ?
C20 C13 1.501(8) 2_546 ?
C19 C17 1.380(7) . ?
C19 C16 1.385(7) 3_657 ?
C19 H10 0.93 . ?
C16 C19 1.385(7) 3_657 ?
C16 C17 1.410(7) . ?
C18 C17 1.522(7) . ?
